data_7705321
loop_
_publ_author_name
'Leszczy\'nska, Kinga I'
'Deglmann, Peter'
'Pr\"asang, Carsten'
'Huch, Volker'
'Zimmer, Michael'
'Schweinfurth, David'
'Scheschkewitz, David'

_publ_section_title
;
 Pentamethylcyclopentadienyl-substituted hypersilylsilylene: reversible
 and irreversible activation of C[double bond, length as m-dash]C double
 bonds and dihydrogen.
;
_journal_issue 38
_journal_name_full 'Dalton transactions (Cambridge, England : 2003)'
_journal_page_first 13218
_journal_page_last 13225
_journal_paper_doi 10.1039/d0dt02943b
_journal_volume 49
_journal_year 2020
_chemical_formula_sum 'C29 H62 N2 Si6'
_chemical_formula_weight 607.34
_chemical_properties_physical Air-sensitive,Moisture-sensitive
_space_group_crystal_system monoclinic
_space_group_IT_number 14
_space_group_name_Hall '-P 2ybc'
_space_group_name_H-M_alt 'P 1 21/c 1'
_atom_sites_solution_hydrogens geom
_audit_creation_method SHELXL-2018/3
_audit_update_record
;
2020-08-26 deposited with the CCDC.	2020-08-28 downloaded from the CCDC.
;
_cell_angle_alpha 90
_cell_angle_beta 111.6700(10)
_cell_angle_gamma 90
_cell_formula_units_Z 4
_cell_length_a 10.7576(4)
_cell_length_b 34.3258(13)
_cell_length_c 11.0315(4)
_cell_measurement_reflns_used 9615
_cell_measurement_temperature 130(2)
_cell_measurement_theta_max 35.66
_cell_measurement_theta_min 2.36
_cell_volume 3785.6(2)
_computing_cell_refinement 'Bruker SAINT'
_computing_data_collection 'Bruker APEX2'
_computing_data_reduction 'Bruker SAINT'
_computing_molecular_graphics 'Bruker SHELXTL'
_computing_publication_material 'Bruker SHELXTL'
_computing_structure_refinement 'SHELXL-2018/3 (Sheldrick, 2018)'
_computing_structure_solution 'SHELXS-97 (Sheldrick 2008)'
_diffrn_ambient_temperature 130(2)
_diffrn_measured_fraction_theta_full 0.997
_diffrn_measured_fraction_theta_max 0.997
_diffrn_measurement_device_type 'Bruker APEX-II CCD'
_diffrn_measurement_method '\f and \w scans'
_diffrn_radiation_type MoK\a
_diffrn_radiation_wavelength 0.71073
_diffrn_reflns_av_R_equivalents 0.0413
_diffrn_reflns_av_unetI/netI 0.0304
_diffrn_reflns_Laue_measured_fraction_full 0.997
_diffrn_reflns_Laue_measured_fraction_max 0.997
_diffrn_reflns_limit_h_max 16
_diffrn_reflns_limit_h_min -17
_diffrn_reflns_limit_k_max 56
_diffrn_reflns_limit_k_min -56
_diffrn_reflns_limit_l_max 18
_diffrn_reflns_limit_l_min -18
_diffrn_reflns_number 116263
_diffrn_reflns_point_group_measured_fraction_full 0.997
_diffrn_reflns_point_group_measured_fraction_max 0.997
_diffrn_reflns_theta_full 25.242
_diffrn_reflns_theta_max 35.694
_diffrn_reflns_theta_min 2.122
_exptl_absorpt_coefficient_mu 0.240
_exptl_absorpt_correction_T_max 0.7470
_exptl_absorpt_correction_T_min 0.7070
_exptl_absorpt_correction_type multi-scan
_exptl_absorpt_process_details
; 
 SADABS 2016/2: Krause, L., Herbst-Irmer, R., Sheldrick G.M. & Stalke D., 
 J. Appl. Cryst. 48 (2015) 3-10 
;
_exptl_crystal_colour yellow
_exptl_crystal_density_diffrn 1.066
_exptl_crystal_description block
_exptl_crystal_F_000 1336
_exptl_crystal_recrystallization_method 'Re-crystallisation from solvent: hexane'
_exptl_crystal_size_max 0.355
_exptl_crystal_size_mid 0.305
_exptl_crystal_size_min 0.206
_refine_diff_density_max 0.516
_refine_diff_density_min -0.644
_refine_diff_density_rms 0.068
_refine_ls_extinction_method none
_refine_ls_goodness_of_fit_ref 1.183
_refine_ls_hydrogen_treatment constr
_refine_ls_matrix_type full
_refine_ls_number_parameters 582
_refine_ls_number_reflns 17495
_refine_ls_number_restraints 75
_refine_ls_restrained_S_all 1.184
_refine_ls_R_factor_all 0.0864
_refine_ls_R_factor_gt 0.0736
_refine_ls_shift/su_max 0.036
_refine_ls_shift/su_mean 0.001
_refine_ls_structure_factor_coef Fsqd
_refine_ls_weighting_details 'w=1/[\s^2^(Fo^2^)+(0.0277P)^2^+4.2996P] where P=(Fo^2^+2Fc^2^)/3'
_refine_ls_weighting_scheme calc
_refine_ls_wR_factor_gt 0.1595
_refine_ls_wR_factor_ref 0.1648
_reflns_Friedel_coverage 0.000
_reflns_number_gt 14530
_reflns_number_total 17495
_reflns_threshold_expression 'I > 2\s(I)'
_cod_data_source_file d0dt02943b2.cif
_cod_data_source_block sh4217
_cod_depositor_comments 'Adding full bibliography for 7705318--7705321.cif.'
_cod_original_sg_symbol_H-M 'P 21/c'
_cod_database_code 7705321
_shelx_shelxl_version_number 2018/3
_shelx_space_group_comment
; 
The symmetry employed for this shelxl refinement is uniquely defined 
by the following loop, which should always be used as a source of 
symmetry information in preference to the above space-group names. 
They are only intended as comments. 
;
_shelx_estimated_absorpt_t_min 0.920
_shelx_estimated_absorpt_t_max 0.952

loop_
_space_group_symop_operation_xyz
'x, y, z'
'-x, y+1/2, -z+1/2'
'-x, -y, -z'
'x, -y-1/2, z-1/2'

loop_
_atom_site_label
_atom_site_type_symbol
_atom_site_fract_x
_atom_site_fract_y
_atom_site_fract_z
_atom_site_U_iso_or_equiv
_atom_site_adp_type
_atom_site_occupancy
_atom_site_site_symmetry_order
_atom_site_calc_flag
_atom_site_refinement_flags_posn
_atom_site_refinement_flags_adp
_atom_site_refinement_flags_occupancy
_atom_site_disorder_assembly
_atom_site_disorder_group
Si1A Si 0.3255(3) 0.62403(8) 0.5606(3) 0.0184(3) Uani 0.697(3) 1 d D . P A 1
Si2A Si 0.5512(2) 0.62268(8) 0.68674(17) 0.0159(3) Uani 0.697(3) 1 d D . P A 1
N1A N 0.2125(3) 0.66199(10) 0.5363(3) 0.0277(6) Uani 0.697(3) 1 d D . P A 1
N2A N 0.2085(5) 0.58884(15) 0.5650(8) 0.0274(8) Uani 0.697(3) 1 d D . P A 1
C1A C 0.4001(2) 0.61250(7) 0.4300(2) 0.0210(4) Uani 0.697(3) 1 d D . P A 1
C2A C 0.5417(2) 0.59852(7) 0.5243(2) 0.0202(4) Uani 0.697(3) 1 d D . P A 1
C3A C 0.6205(2) 0.63662(7) 0.5559(2) 0.0199(4) Uani 0.697(3) 1 d D . P A 1
C4A C 0.5471(2) 0.66507(7) 0.4515(2) 0.0208(4) Uani 0.697(3) 1 d D . P A 1
C5A C 0.4255(2) 0.65120(7) 0.3783(2) 0.0238(4) Uani 0.697(3) 1 d D . P A 1
C6A C 0.3220(3) 0.58338(10) 0.3243(3) 0.0349(6) Uani 0.697(3) 1 d D . P A 1
H6AA H 0.230703 0.593004 0.279057 0.052 Uiso 0.697(3) 1 calc R U P A 1
H6AB H 0.318822 0.558141 0.364636 0.052 Uiso 0.697(3) 1 calc R U P A 1
H6AC H 0.366317 0.580339 0.261650 0.052 Uiso 0.697(3) 1 calc R U P A 1
C7A C 0.6013(3) 0.56205(8) 0.4937(3) 0.0312(5) Uani 0.697(3) 1 d D . P A 1
H7AA H 0.547258 0.539564 0.498756 0.047 Uiso 0.697(3) 1 calc R U P A 1
H7AB H 0.692811 0.558880 0.556933 0.047 Uiso 0.697(3) 1 calc R U P A 1
H7AC H 0.602685 0.563887 0.405604 0.047 Uiso 0.697(3) 1 calc R U P A 1
C8A C 0.7712(2) 0.63399(9) 0.5954(3) 0.0277(5) Uani 0.697(3) 1 d D . P A 1
H8AA H 0.792762 0.627920 0.518536 0.042 Uiso 0.697(3) 1 calc R U P A 1
H8AB H 0.806219 0.613405 0.660702 0.042 Uiso 0.697(3) 1 calc R U P A 1
H8AC H 0.811924 0.658957 0.632285 0.042 Uiso 0.697(3) 1 calc R U P A 1
C9A C 0.6077(3) 0.70320(8) 0.4383(3) 0.0312(5) Uani 0.697(3) 1 d D . P A 1
H9AA H 0.684980 0.698626 0.413399 0.047 Uiso 0.697(3) 1 calc R U P A 1
H9AB H 0.636652 0.717085 0.521805 0.047 Uiso 0.697(3) 1 calc R U P A 1
H9AC H 0.541233 0.718914 0.371105 0.047 Uiso 0.697(3) 1 calc R U P A 1
C10A C 0.3182(3) 0.67074(10) 0.2679(3) 0.0331(6) Uani 0.697(3) 1 d D . P A 1
H10A H 0.304507 0.656641 0.186761 0.050 Uiso 0.697(3) 1 calc R U P A 1
H10B H 0.344714 0.697635 0.259944 0.050 Uiso 0.697(3) 1 calc R U P A 1
H10C H 0.234814 0.670760 0.284652 0.050 Uiso 0.697(3) 1 calc R U P A 1
C11A C 0.0826(5) 0.64510(16) 0.5004(5) 0.0343(9) Uani 0.697(3) 1 d D . P A 1
H11A H 0.003064 0.660229 0.469111 0.041 Uiso 0.697(3) 1 calc R U P A 1
C12A C 0.0811(6) 0.60703(18) 0.5138(11) 0.0340(12) Uani 0.697(3) 1 d D . P A 1
H12A H 0.000188 0.592668 0.490754 0.041 Uiso 0.697(3) 1 calc R U P A 1
C13A C 0.2280(4) 0.70265(11) 0.5848(3) 0.0309(6) Uani 0.697(3) 1 d D . P A 1
C14A C 0.1965(8) 0.7051(2) 0.7069(6) 0.0645(16) Uani 0.697(3) 1 d D . P A 1
H14A H 0.104303 0.696534 0.687694 0.097 Uiso 0.697(3) 1 calc R U P A 1
H14B H 0.206572 0.732140 0.737936 0.097 Uiso 0.697(3) 1 calc R U P A 1
H14C H 0.258070 0.688374 0.774392 0.097 Uiso 0.697(3) 1 calc R U P A 1
C15A C 0.1357(11) 0.7297(2) 0.4808(7) 0.077(3) Uani 0.697(3) 1 d D . P A 1
H15A H 0.146586 0.724945 0.397679 0.115 Uiso 0.697(3) 1 calc R U P A 1
H15B H 0.158374 0.756832 0.507216 0.115 Uiso 0.697(3) 1 calc R U P A 1
H15C H 0.042652 0.724660 0.470583 0.115 Uiso 0.697(3) 1 calc R U P A 1
C16A C 0.3712(6) 0.71621(17) 0.6163(7) 0.0544(15) Uani 0.697(3) 1 d D . P A 1
H16A H 0.432459 0.699316 0.683601 0.082 Uiso 0.697(3) 1 calc R U P A 1
H16B H 0.380715 0.743106 0.648254 0.082 Uiso 0.697(3) 1 calc R U P A 1
H16C H 0.392545 0.714937 0.537417 0.082 Uiso 0.697(3) 1 calc R U P A 1
C17A C 0.2167(7) 0.54748(19) 0.6060(6) 0.0354(11) Uani 0.697(3) 1 d D . P A 1
C18A C 0.1512(10) 0.5225(2) 0.4817(8) 0.057(2) Uani 0.697(3) 1 d D . P A 1
H18A H 0.059322 0.531458 0.434931 0.086 Uiso 0.697(3) 1 calc R U P A 1
H18B H 0.149996 0.495119 0.506406 0.086 Uiso 0.697(3) 1 calc R U P A 1
H18C H 0.202724 0.525129 0.425183 0.086 Uiso 0.697(3) 1 calc R U P A 1
C19A C 0.1451(9) 0.5422(2) 0.7010(8) 0.0444(13) Uani 0.697(3) 1 d D . P A 1
H19A H 0.050001 0.548401 0.656982 0.067 Uiso 0.697(3) 1 calc R U P A 1
H19B H 0.184608 0.559624 0.775770 0.067 Uiso 0.697(3) 1 calc R U P A 1
H19C H 0.154513 0.515122 0.731376 0.067 Uiso 0.697(3) 1 calc R U P A 1
C20A C 0.3643(8) 0.5367(4) 0.6687(12) 0.053(2) Uani 0.697(3) 1 d D . P A 1
H20A H 0.372621 0.509408 0.696558 0.079 Uiso 0.697(3) 1 calc R U P A 1
H20B H 0.407710 0.553448 0.744627 0.079 Uiso 0.697(3) 1 calc R U P A 1
H20C H 0.407396 0.540362 0.605276 0.079 Uiso 0.697(3) 1 calc R U P A 1
Si1B Si 0.3256(7) 0.6308(2) 0.5726(8) 0.0317(14) Uani 0.303(3) 1 d D . P A 2
Si2B Si 0.5518(7) 0.6255(3) 0.6912(6) 0.0390(17) Uani 0.303(3) 1 d D . P A 2
N1B N 0.2158(8) 0.6682(3) 0.5765(8) 0.039(2) Uani 0.303(3) 1 d D . P A 2
N2B N 0.2081(14) 0.5936(4) 0.550(2) 0.043(4) Uani 0.303(3) 1 d D . P A 2
C1B C 0.3967(5) 0.64146(19) 0.4341(5) 0.0288(12) Uani 0.303(3) 1 d D . P A 2
C2B C 0.5449(5) 0.65106(16) 0.5246(6) 0.0254(11) Uani 0.303(3) 1 d D . P A 2
C3B C 0.6060(5) 0.61084(17) 0.5465(5) 0.0238(10) Uani 0.303(3) 1 d D . P A 2
C4B C 0.5199(6) 0.58538(17) 0.4396(6) 0.0292(12) Uani 0.303(3) 1 d D . P A 2
C5B C 0.4031(6) 0.6029(2) 0.3712(7) 0.0333(13) Uani 0.303(3) 1 d D . P A 2
C6B C 0.3234(8) 0.6734(3) 0.3347(9) 0.047(2) Uani 0.303(3) 1 d D . P A 2
H6BA H 0.368533 0.677223 0.273003 0.070 Uiso 0.303(3) 1 calc R U P A 2
H6BB H 0.324427 0.697850 0.380927 0.070 Uiso 0.303(3) 1 calc R U P A 2
H6BC H 0.230588 0.665388 0.287054 0.070 Uiso 0.303(3) 1 calc R U P A 2
C7B C 0.6129(8) 0.6854(2) 0.4910(8) 0.0368(15) Uani 0.303(3) 1 d D . P A 2
H7BA H 0.594752 0.685320 0.397142 0.055 Uiso 0.303(3) 1 calc R U P A 2
H7BB H 0.709627 0.683666 0.539407 0.055 Uiso 0.303(3) 1 calc R U P A 2
H7BC H 0.578746 0.709544 0.514477 0.055 Uiso 0.303(3) 1 calc R U P A 2
C8B C 0.7571(6) 0.6081(3) 0.5803(7) 0.0363(15) Uani 0.303(3) 1 d D . P A 2
H8BA H 0.777426 0.614342 0.502950 0.054 Uiso 0.303(3) 1 calc R U P A 2
H8BB H 0.787578 0.581642 0.609597 0.054 Uiso 0.303(3) 1 calc R U P A 2
H8BC H 0.802911 0.626666 0.650118 0.054 Uiso 0.303(3) 1 calc R U P A 2
C9B C 0.5621(9) 0.5454(2) 0.4180(8) 0.0455(18) Uani 0.303(3) 1 d D . P A 2
H9BA H 0.486118 0.531672 0.354066 0.068 Uiso 0.303(3) 1 calc R U P A 2
H9BB H 0.592965 0.530978 0.500542 0.068 Uiso 0.303(3) 1 calc R U P A 2
H9BC H 0.635034 0.547157 0.385088 0.068 Uiso 0.303(3) 1 calc R U P A 2
C10B C 0.2866(8) 0.5884(3) 0.2587(8) 0.053(2) Uani 0.303(3) 1 d D . P A 2
H10D H 0.273398 0.604857 0.182437 0.079 Uiso 0.303(3) 1 calc R U P A 2
H10E H 0.206262 0.589160 0.280564 0.079 Uiso 0.303(3) 1 calc R U P A 2
H10F H 0.303510 0.561489 0.239001 0.079 Uiso 0.303(3) 1 calc R U P A 2
C11B C 0.0890(12) 0.6511(5) 0.5345(12) 0.049(4) Uani 0.303(3) 1 d D . P A 2
H11B H 0.010150 0.666364 0.512875 0.059 Uiso 0.303(3) 1 calc R U P A 2
C12B C 0.0842(14) 0.6137(5) 0.526(3) 0.062(7) Uani 0.303(3) 1 d D . P A 2
H12B H 0.002327 0.599907 0.505650 0.075 Uiso 0.303(3) 1 calc R U P A 2
C13B C 0.2359(11) 0.7079(3) 0.6318(9) 0.045(2) Uani 0.303(3) 1 d D . P A 2
C16B C 0.3806(14) 0.7188(4) 0.6712(14) 0.057(4) Uani 0.303(3) 1 d D . P A 2
H16D H 0.435783 0.700427 0.737227 0.086 Uiso 0.303(3) 1 calc R U P A 2
H16E H 0.394400 0.745210 0.707477 0.086 Uiso 0.303(3) 1 calc R U P A 2
H16F H 0.406238 0.717864 0.594738 0.086 Uiso 0.303(3) 1 calc R U P A 2
C14B C 0.1907(16) 0.7094(5) 0.7457(14) 0.062(4) Uani 0.303(3) 1 d D . P A 2
H14D H 0.093785 0.705323 0.714628 0.094 Uiso 0.303(3) 1 calc R U P A 2
H14E H 0.212919 0.734857 0.788241 0.094 Uiso 0.303(3) 1 calc R U P A 2
H14F H 0.236083 0.688878 0.808257 0.094 Uiso 0.303(3) 1 calc R U P A 2
C15B C 0.146(2) 0.7355(6) 0.5244(15) 0.082(8) Uani 0.303(3) 1 d D . P A 2
H15D H 0.169785 0.733321 0.446899 0.124 Uiso 0.303(3) 1 calc R U P A 2
H15E H 0.160087 0.762395 0.556470 0.124 Uiso 0.303(3) 1 calc R U P A 2
H15F H 0.052294 0.728303 0.501875 0.124 Uiso 0.303(3) 1 calc R U P A 2
C17B C 0.2103(14) 0.5538(4) 0.6025(16) 0.057(6) Uani 0.303(3) 1 d D . P A 2
C18B C 0.146(2) 0.5218(4) 0.4981(16) 0.049(5) Uani 0.303(3) 1 d D . P A 2
H18D H 0.050192 0.527396 0.453402 0.073 Uiso 0.303(3) 1 calc R U P A 2
H18E H 0.156524 0.496310 0.540708 0.073 Uiso 0.303(3) 1 calc R U P A 2
H18F H 0.189514 0.521602 0.434445 0.073 Uiso 0.303(3) 1 calc R U P A 2
C19B C 0.137(3) 0.5525(5) 0.698(2) 0.067(6) Uani 0.303(3) 1 d D . P A 2
H19D H 0.178652 0.571061 0.769329 0.100 Uiso 0.303(3) 1 calc R U P A 2
H19E H 0.142842 0.526183 0.734261 0.100 Uiso 0.303(3) 1 calc R U P A 2
H19F H 0.042945 0.559501 0.652448 0.100 Uiso 0.303(3) 1 calc R U P A 2
C20B C 0.3524(16) 0.5392(7) 0.682(3) 0.047(5) Uani 0.303(3) 1 d D . P A 2
H20D H 0.407667 0.541164 0.628432 0.071 Uiso 0.303(3) 1 calc R U P A 2
H20E H 0.348544 0.512029 0.706919 0.071 Uiso 0.303(3) 1 calc R U P A 2
H20F H 0.391675 0.555257 0.760195 0.071 Uiso 0.303(3) 1 calc R U P A 2
Si3 Si 0.69554(5) 0.61986(2) 0.90633(5) 0.02612(10) Uani 1 1 d . . . . .
Si4 Si 0.86520(5) 0.66748(2) 0.95377(6) 0.03452(13) Uani 1 1 d . . . . .
Si5 Si 0.78914(6) 0.55780(2) 0.96894(6) 0.03593(13) Uani 1 1 d . . . . .
Si6 Si 0.56705(6) 0.63523(2) 1.03226(5) 0.03235(12) Uani 1 1 d . . . . .
C21 C 0.7954(3) 0.71177(8) 0.8530(3) 0.0489(6) Uani 1 1 d . . . . .
H21A H 0.753398 0.704296 0.760998 0.073 Uiso 1 1 calc R U . . .
H21B H 0.867684 0.730368 0.863278 0.073 Uiso 1 1 calc R U . . .
H21C H 0.728426 0.723851 0.881738 0.073 Uiso 1 1 calc R U . . .
C22 C 0.9234(3) 0.68142(9) 1.1312(2) 0.0499(6) Uani 1 1 d . . . . .
H22A H 0.994127 0.701084 1.150383 0.075 Uiso 1 1 calc R U . . .
H22B H 0.958310 0.658323 1.185315 0.075 Uiso 1 1 calc R U . . .
H22C H 0.848074 0.692097 1.150172 0.075 Uiso 1 1 calc R U . . .
C23 C 1.0173(2) 0.64987(9) 0.9262(3) 0.0464(6) Uani 1 1 d . . . . .
H23A H 0.994196 0.644287 0.833351 0.070 Uiso 1 1 calc R U . . .
H23B H 1.050659 0.626096 0.977065 0.070 Uiso 1 1 calc R U . . .
H23C H 1.086750 0.670005 0.953890 0.070 Uiso 1 1 calc R U . . .
C24 C 0.9251(2) 0.56192(8) 1.1339(3) 0.0494(6) Uani 1 1 d . . . . .
H24A H 0.993510 0.580141 1.129743 0.074 Uiso 1 1 calc R U . . .
H24B H 0.965562 0.536261 1.161640 0.074 Uiso 1 1 calc R U . . .
H24C H 0.887315 0.571498 1.196668 0.074 Uiso 1 1 calc R U . . .
C25 C 0.8631(5) 0.53866(11) 0.8529(3) 0.0895(15) Uani 1 1 d . . . . .
H25A H 0.793361 0.536722 0.765649 0.134 Uiso 1 1 calc R U . . .
H25B H 0.901366 0.512819 0.881566 0.134 Uiso 1 1 calc R U . . .
H25C H 0.933554 0.556364 0.850310 0.134 Uiso 1 1 calc R U . . .
C26 C 0.6638(3) 0.52162(10) 0.9808(4) 0.0780(12) Uani 1 1 d . . . . .
H26A H 0.595881 0.517041 0.893909 0.117 Uiso 1 1 calc R U . . .
H26B H 0.620772 0.531823 1.038595 0.117 Uiso 1 1 calc R U . . .
H26C H 0.709084 0.497052 1.016231 0.117 Uiso 1 1 calc R U . . .
C27 C 0.6582(3) 0.61866(8) 1.2039(2) 0.0468(6) Uani 1 1 d . . . . .
H27A H 0.670349 0.590344 1.205198 0.070 Uiso 1 1 calc R U . . .
H27B H 0.606150 0.625538 1.257363 0.070 Uiso 1 1 calc R U . . .
H27C H 0.745806 0.631403 1.239143 0.070 Uiso 1 1 calc R U . . .
C28 C 0.4006(2) 0.61007(9) 0.9673(3) 0.0474(6) Uani 1 1 d . . . . .
H28A H 0.353324 0.617438 0.875926 0.071 Uiso 1 1 calc R U . . .
H28B H 0.347322 0.617842 1.018727 0.071 Uiso 1 1 calc R U . . .
H28C H 0.414051 0.581798 0.973409 0.071 Uiso 1 1 calc R U . . .
C29 C 0.5367(3) 0.68877(8) 1.0363(3) 0.0498(6) Uani 1 1 d . . . . .
H29A H 0.494161 0.698547 0.946979 0.075 Uiso 1 1 calc R U . . .
H29B H 0.622136 0.702200 1.079462 0.075 Uiso 1 1 calc R U . . .
H29C H 0.477964 0.693622 1.084655 0.075 Uiso 1 1 calc R U . . .

loop_
_atom_site_aniso_label
_atom_site_aniso_U_11
_atom_site_aniso_U_22
_atom_site_aniso_U_33
_atom_site_aniso_U_23
_atom_site_aniso_U_13
_atom_site_aniso_U_12
Si1A 0.0138(4) 0.0252(5) 0.0171(5) 0.0002(4) 0.0068(3) -0.0015(3)
Si2A 0.0119(6) 0.0240(5) 0.0119(5) 0.0003(4) 0.0045(4) -0.0009(4)
N1A 0.0200(10) 0.0307(12) 0.0334(16) 0.0023(11) 0.0111(11) 0.0053(9)
N2A 0.0151(15) 0.0347(16) 0.0324(19) -0.0002(15) 0.0089(13) -0.0071(11)
C1A 0.0175(9) 0.0265(11) 0.0180(9) -0.0036(8) 0.0051(7) -0.0037(7)
C2A 0.0204(10) 0.0204(9) 0.0213(9) 0.0004(7) 0.0092(8) 0.0008(8)
C3A 0.0159(8) 0.0234(10) 0.0229(9) 0.0007(8) 0.0103(7) 0.0000(7)
C4A 0.0211(9) 0.0235(10) 0.0207(9) 0.0036(7) 0.0112(7) -0.0001(7)
C5A 0.0202(9) 0.0316(11) 0.0205(9) 0.0035(8) 0.0085(8) 0.0023(8)
C6A 0.0319(14) 0.0448(16) 0.0260(13) -0.0096(12) 0.0085(11) -0.0119(12)
C7A 0.0390(14) 0.0259(11) 0.0323(13) -0.0019(10) 0.0174(11) 0.0068(10)
C8A 0.0168(9) 0.0402(15) 0.0287(11) 0.0031(10) 0.0113(8) 0.0015(9)
C9A 0.0354(13) 0.0302(12) 0.0311(12) 0.0059(10) 0.0160(11) -0.0054(10)
C10A 0.0265(12) 0.0472(17) 0.0245(12) 0.0094(11) 0.0080(10) 0.0077(11)
C11A 0.0162(12) 0.051(2) 0.034(2) 0.0037(18) 0.0076(14) 0.0044(12)
C12A 0.0157(18) 0.046(2) 0.041(3) -0.005(2) 0.0115(18) -0.0065(14)
C13A 0.0332(14) 0.0315(15) 0.0314(16) 0.0016(13) 0.0160(14) 0.0089(11)
C14A 0.083(4) 0.071(3) 0.060(3) -0.021(2) 0.049(3) -0.015(3)
C15A 0.099(5) 0.043(2) 0.067(5) 0.016(3) 0.007(4) 0.033(3)
C16A 0.047(2) 0.0279(16) 0.101(5) -0.014(3) 0.043(3) -0.0049(14)
C17A 0.031(2) 0.0322(17) 0.041(2) -0.0009(15) 0.0106(18) -0.0098(14)
C18A 0.036(3) 0.067(5) 0.060(4) -0.034(3) 0.008(3) -0.018(3)
C19A 0.045(2) 0.042(3) 0.044(2) 0.002(2) 0.0124(18) -0.023(2)
C20A 0.031(3) 0.041(3) 0.069(5) -0.006(3) -0.002(3) -0.004(2)
Si1B 0.0172(12) 0.051(3) 0.0277(18) 0.0001(18) 0.0095(11) 0.0046(17)
Si2B 0.024(2) 0.052(3) 0.043(3) -0.0076(19) 0.0142(19) -0.0015(19)
N1B 0.025(3) 0.059(5) 0.035(4) 0.004(3) 0.016(3) 0.021(3)
N2B 0.021(4) 0.058(7) 0.045(7) 0.013(5) 0.006(4) -0.002(4)
C1B 0.017(2) 0.046(4) 0.024(2) 0.009(2) 0.0083(19) 0.006(2)
C2B 0.021(2) 0.026(2) 0.031(3) 0.004(2) 0.010(2) 0.0024(18)
C3B 0.018(2) 0.032(3) 0.022(2) 0.003(2) 0.0074(18) 0.001(2)
C4B 0.031(3) 0.031(3) 0.028(3) -0.003(2) 0.013(2) -0.005(2)
C5B 0.026(3) 0.045(4) 0.026(3) -0.003(3) 0.006(2) -0.005(2)
C6B 0.040(4) 0.067(6) 0.038(4) 0.024(4) 0.020(3) 0.016(4)
C7B 0.043(4) 0.033(3) 0.044(4) 0.004(3) 0.028(3) -0.006(3)
C8B 0.017(2) 0.059(5) 0.033(3) 0.003(3) 0.010(2) 0.006(3)
C9B 0.061(5) 0.039(4) 0.038(4) -0.009(3) 0.021(4) 0.001(3)
C10B 0.031(3) 0.093(7) 0.029(4) -0.009(4) 0.005(3) -0.022(4)
C11B 0.024(4) 0.086(9) 0.032(6) -0.009(5) 0.006(4) 0.016(4)
C12B 0.012(4) 0.127(18) 0.039(7) 0.025(12) -0.003(4) 0.001(7)
C13B 0.056(5) 0.045(5) 0.038(5) 0.005(4) 0.021(5) 0.024(4)
C16B 0.073(8) 0.037(5) 0.081(10) 0.004(6) 0.051(8) 0.008(5)
C14B 0.060(6) 0.070(8) 0.078(10) 0.001(8) 0.050(8) 0.017(5)
C15B 0.083(13) 0.108(16) 0.073(12) 0.040(11) 0.049(11) 0.060(12)
C17B 0.020(5) 0.057(9) 0.071(10) -0.012(6) -0.011(5) -0.020(5)
C18B 0.045(8) 0.040(7) 0.056(7) 0.019(6) 0.014(6) -0.018(6)
C19B 0.055(8) 0.051(10) 0.077(9) 0.018(7) 0.004(6) -0.034(8)
C20B 0.035(6) 0.044(10) 0.059(8) 0.015(7) 0.014(6) -0.015(5)
Si3 0.01798(19) 0.0401(3) 0.01961(19) 0.00020(18) 0.00618(15) 0.00003(17)
Si4 0.0220(2) 0.0469(3) 0.0294(3) -0.0013(2) 0.00338(19) -0.0067(2)
Si5 0.0370(3) 0.0407(3) 0.0266(2) 0.0047(2) 0.0077(2) 0.0042(2)
Si6 0.0296(2) 0.0457(3) 0.0253(2) -0.0018(2) 0.0144(2) 0.0005(2)
C21 0.0415(12) 0.0465(13) 0.0498(14) 0.0025(11) 0.0063(10) -0.0095(10)
C22 0.0382(11) 0.0663(17) 0.0355(11) -0.0088(11) 0.0024(9) -0.0134(11)
C23 0.0232(8) 0.0666(16) 0.0469(13) 0.0000(11) 0.0099(8) -0.0099(9)
C24 0.0378(11) 0.0552(15) 0.0422(12) 0.0085(11) -0.0005(9) 0.0095(10)
C25 0.148(4) 0.078(2) 0.0547(18) 0.0213(16) 0.052(2) 0.071(3)
C26 0.0584(18) 0.0622(19) 0.081(2) 0.0324(17) -0.0126(16) -0.0181(15)
C27 0.0542(14) 0.0637(16) 0.0277(9) 0.0008(10) 0.0211(10) 0.0056(12)
C28 0.0325(10) 0.0690(17) 0.0473(13) -0.0071(12) 0.0227(10) -0.0056(10)
C29 0.0493(14) 0.0514(14) 0.0542(15) -0.0029(12) 0.0256(12) 0.0073(11)

loop_
_atom_type_symbol
_atom_type_description
_atom_type_scat_dispersion_real
_atom_type_scat_dispersion_imag
_atom_type_scat_source
C C 0.0033 0.0016 'International Tables Vol C Tables 4.2.6.8 and 6.1.1.4'
H H 0.0000 0.0000 'International Tables Vol C Tables 4.2.6.8 and 6.1.1.4'
N N 0.0061 0.0033 'International Tables Vol C Tables 4.2.6.8 and 6.1.1.4'
Si Si 0.0817 0.0704 'International Tables Vol C Tables 4.2.6.8 and 6.1.1.4'

loop_
_geom_angle_atom_site_label_1
_geom_angle_atom_site_label_2
_geom_angle_atom_site_label_3
_geom_angle
_geom_angle_site_symmetry_1
_geom_angle_site_symmetry_3
_geom_angle_publ_flag
N1A Si1A N2A 93.0(2) . . ?
N1A Si1A C1A 119.97(19) . . ?
N2A Si1A C1A 112.3(3) . . ?
N1A Si1A Si2A 129.0(2) . . ?
N2A Si1A Si2A 125.0(3) . . ?
C1A Si1A Si2A 79.14(12) . . ?
C3A Si2A C2A 46.64(11) . . ?
C3A Si2A Si1A 98.97(11) . . ?
C2A Si2A Si1A 76.54(12) . . ?
C3A Si2A Si3 119.69(12) . . ?
C2A Si2A Si3 136.37(14) . . ?
Si1A Si2A Si3 140.34(11) . . ?
C11A N1A C13A 116.8(3) . . ?
C11A N1A Si1A 107.3(3) . . ?
C13A N1A Si1A 132.3(3) . . ?
C12A N2A C17A 118.8(5) . . ?
C12A N2A Si1A 106.4(4) . . ?
C17A N2A Si1A 134.8(4) . . ?
C5A C1A C6A 114.3(2) . . ?
C5A C1A C2A 104.63(18) . . ?
C6A C1A C2A 115.5(2) . . ?
C5A C1A Si1A 106.53(19) . . ?
C6A C1A Si1A 116.06(19) . . ?
C2A C1A Si1A 97.90(17) . . ?
C7A C2A C3A 121.3(2) . . ?
C7A C2A C1A 119.8(2) . . ?
C3A C2A C1A 102.16(17) . . ?
C7A C2A Si2A 132.99(19) . . ?
C3A C2A Si2A 65.66(13) . . ?
C1A C2A Si2A 100.86(16) . . ?
C4A C3A C8A 117.70(19) . . ?
C4A C3A C2A 107.01(18) . . ?
C8A C3A C2A 117.3(2) . . ?
C4A C3A Si2A 120.14(16) . . ?
C8A C3A Si2A 116.17(17) . . ?
C2A C3A Si2A 67.70(14) . . ?
C5A C4A C9A 127.9(2) . . ?
C5A C4A C3A 110.6(2) . . ?
C9A C4A C3A 121.5(2) . . ?
C4A C5A C10A 128.2(2) . . ?
C4A C5A C1A 110.8(2) . . ?
C10A C5A C1A 120.7(2) . . ?
C1A C6A H6AA 109.5 . . ?
C1A C6A H6AB 109.5 . . ?
H6AA C6A H6AB 109.5 . . ?
C1A C6A H6AC 109.5 . . ?
H6AA C6A H6AC 109.5 . . ?
H6AB C6A H6AC 109.5 . . ?
C2A C7A H7AA 109.5 . . ?
C2A C7A H7AB 109.5 . . ?
H7AA C7A H7AB 109.5 . . ?
C2A C7A H7AC 109.5 . . ?
H7AA C7A H7AC 109.5 . . ?
H7AB C7A H7AC 109.5 . . ?
C3A C8A H8AA 109.5 . . ?
C3A C8A H8AB 109.5 . . ?
H8AA C8A H8AB 109.5 . . ?
C3A C8A H8AC 109.5 . . ?
H8AA C8A H8AC 109.5 . . ?
H8AB C8A H8AC 109.5 . . ?
C4A C9A H9AA 109.5 . . ?
C4A C9A H9AB 109.5 . . ?
H9AA C9A H9AB 109.5 . . ?
C4A C9A H9AC 109.5 . . ?
H9AA C9A H9AC 109.5 . . ?
H9AB C9A H9AC 109.5 . . ?
C5A C10A H10A 109.5 . . ?
C5A C10A H10B 109.5 . . ?
H10A C10A H10B 109.5 . . ?
C5A C10A H10C 109.5 . . ?
H10A C10A H10C 109.5 . . ?
H10B C10A H10C 109.5 . . ?
C12A C11A N1A 115.0(5) . . ?
C12A C11A H11A 122.5 . . ?
N1A C11A H11A 122.5 . . ?
C11A C12A N2A 115.6(5) . . ?
C11A C12A H12A 122.2 . . ?
N2A C12A H12A 122.2 . . ?
N1A C13A C14A 110.1(4) . . ?
N1A C13A C16A 109.9(3) . . ?
C14A C13A C16A 108.7(5) . . ?
N1A C13A C15A 110.3(4) . . ?
C14A C13A C15A 109.8(5) . . ?
C16A C13A C15A 108.0(6) . . ?
C13A C14A H14A 109.5 . . ?
C13A C14A H14B 109.5 . . ?
H14A C14A H14B 109.5 . . ?
C13A C14A H14C 109.5 . . ?
H14A C14A H14C 109.5 . . ?
H14B C14A H14C 109.5 . . ?
C13A C15A H15A 109.5 . . ?
C13A C15A H15B 109.5 . . ?
H15A C15A H15B 109.5 . . ?
C13A C15A H15C 109.5 . . ?
H15A C15A H15C 109.5 . . ?
H15B C15A H15C 109.5 . . ?
C13A C16A H16A 109.5 . . ?
C13A C16A H16B 109.5 . . ?
H16A C16A H16B 109.5 . . ?
C13A C16A H16C 109.5 . . ?
H16A C16A H16C 109.5 . . ?
H16B C16A H16C 109.5 . . ?
N2A C17A C19A 109.7(5) . . ?
N2A C17A C20A 107.7(6) . . ?
C19A C17A C20A 111.4(6) . . ?
N2A C17A C18A 107.7(5) . . ?
C19A C17A C18A 111.3(6) . . ?
C20A C17A C18A 108.9(7) . . ?
C17A C18A H18A 109.5 . . ?
C17A C18A H18B 109.5 . . ?
H18A C18A H18B 109.5 . . ?
C17A C18A H18C 109.5 . . ?
H18A C18A H18C 109.5 . . ?
H18B C18A H18C 109.5 . . ?
C17A C19A H19A 109.5 . . ?
C17A C19A H19B 109.5 . . ?
H19A C19A H19B 109.5 . . ?
C17A C19A H19C 109.5 . . ?
H19A C19A H19C 109.5 . . ?
H19B C19A H19C 109.5 . . ?
C17A C20A H20A 109.5 . . ?
C17A C20A H20B 109.5 . . ?
H20A C20A H20B 109.5 . . ?
C17A C20A H20C 109.5 . . ?
H20A C20A H20C 109.5 . . ?
H20B C20A H20C 109.5 . . ?
N2B Si1B N1B 94.5(6) . . ?
N2B Si1B C1B 119.4(8) . . ?
N1B Si1B C1B 109.8(5) . . ?
N2B Si1B Si2B 125.4(7) . . ?
N1B Si1B Si2B 128.5(5) . . ?
C1B Si1B Si2B 79.9(3) . . ?
C3B Si2B C2B 44.7(3) . . ?
C3B Si2B Si1B 97.3(3) . . ?
C2B Si2B Si1B 76.8(3) . . ?
C3B Si2B Si3 121.9(4) . . ?
C2B Si2B Si3 139.3(4) . . ?
Si1B Si2B Si3 139.0(3) . . ?
C11B N1B C13B 120.0(8) . . ?
C11B N1B Si1B 105.6(8) . . ?
C13B N1B Si1B 133.4(7) . . ?
C12B N2B C17B 113.2(12) . . ?
C12B N2B Si1B 104.5(9) . . ?
C17B N2B Si1B 135.4(11) . . ?
C5B C1B C6B 113.2(6) . . ?
C5B C1B C2B 105.6(4) . . ?
C6B C1B C2B 115.8(6) . . ?
C5B C1B Si1B 106.8(5) . . ?
C6B C1B Si1B 115.9(5) . . ?
C2B C1B Si1B 98.0(4) . . ?
C7B C2B C3B 122.2(5) . . ?
C7B C2B C1B 118.6(5) . . ?
C3B C2B C1B 100.9(4) . . ?
C7B C2B Si2B 135.2(5) . . ?
C3B C2B Si2B 65.7(4) . . ?
C1B C2B Si2B 100.1(4) . . ?
C4B C3B C2B 107.7(4) . . ?
C4B C3B C8B 116.9(5) . . ?
C2B C3B C8B 117.1(6) . . ?
C4B C3B Si2B 120.9(5) . . ?
C2B C3B Si2B 69.7(4) . . ?
C8B C3B Si2B 115.2(5) . . ?
C5B C4B C3B 111.2(5) . . ?
C5B C4B C9B 126.7(6) . . ?
C3B C4B C9B 122.1(6) . . ?
C4B C5B C10B 130.0(7) . . ?
C4B C5B C1B 109.0(5) . . ?
C10B C5B C1B 120.8(7) . . ?
C1B C6B H6BA 109.5 . . ?
C1B C6B H6BB 109.5 . . ?
H6BA C6B H6BB 109.5 . . ?
C1B C6B H6BC 109.5 . . ?
H6BA C6B H6BC 109.5 . . ?
H6BB C6B H6BC 109.5 . . ?
C2B C7B H7BA 109.5 . . ?
C2B C7B H7BB 109.5 . . ?
H7BA C7B H7BB 109.5 . . ?
C2B C7B H7BC 109.5 . . ?
H7BA C7B H7BC 109.5 . . ?
H7BB C7B H7BC 109.5 . . ?
C3B C8B H8BA 109.5 . . ?
C3B C8B H8BB 109.5 . . ?
H8BA C8B H8BB 109.5 . . ?
C3B C8B H8BC 109.5 . . ?
H8BA C8B H8BC 109.5 . . ?
H8BB C8B H8BC 109.5 . . ?
C4B C9B H9BA 109.5 . . ?
C4B C9B H9BB 109.5 . . ?
H9BA C9B H9BB 109.5 . . ?
C4B C9B H9BC 109.5 . . ?
H9BA C9B H9BC 109.5 . . ?
H9BB C9B H9BC 109.5 . . ?
C5B C10B H10D 109.5 . . ?
C5B C10B H10E 109.5 . . ?
H10D C10B H10E 109.5 . . ?
C5B C10B H10F 109.5 . . ?
H10D C10B H10F 109.5 . . ?
H10E C10B H10F 109.5 . . ?
C12B C11B N1B 116.8(12) . . ?
C12B C11B H11B 121.6 . . ?
N1B C11B H11B 121.6 . . ?
C11B C12B N2B 117.0(12) . . ?
C11B C12B H12B 121.5 . . ?
N2B C12B H12B 121.5 . . ?
N1B C13B C16B 109.2(8) . . ?
N1B C13B C14B 109.4(10) . . ?
C16B C13B C14B 111.7(10) . . ?
N1B C13B C15B 107.2(11) . . ?
C16B C13B C15B 110.8(12) . . ?
C14B C13B C15B 108.4(10) . . ?
C13B C16B H16D 109.5 . . ?
C13B C16B H16E 109.5 . . ?
H16D C16B H16E 109.5 . . ?
C13B C16B H16F 109.5 . . ?
H16D C16B H16F 109.5 . . ?
H16E C16B H16F 109.5 . . ?
C13B C14B H14D 109.5 . . ?
C13B C14B H14E 109.5 . . ?
H14D C14B H14E 109.5 . . ?
C13B C14B H14F 109.5 . . ?
H14D C14B H14F 109.5 . . ?
H14E C14B H14F 109.5 . . ?
C13B C15B H15D 109.5 . . ?
C13B C15B H15E 109.5 . . ?
H15D C15B H15E 109.5 . . ?
C13B C15B H15F 109.5 . . ?
H15D C15B H15F 109.5 . . ?
H15E C15B H15F 109.5 . . ?
N2B C17B C19B 110.9(13) . . ?
N2B C17B C20B 113.0(12) . . ?
C19B C17B C20B 104.8(14) . . ?
N2B C17B C18B 115.1(12) . . ?
C19B C17B C18B 106.6(12) . . ?
C20B C17B C18B 105.7(14) . . ?
C17B C18B H18D 109.4 . . ?
C17B C18B H18E 109.5 . . ?
H18D C18B H18E 109.5 . . ?
C17B C18B H18F 109.5 . . ?
H18D C18B H18F 109.5 . . ?
H18E C18B H18F 109.5 . . ?
C17B C19B H19D 109.5 . . ?
C17B C19B H19E 109.5 . . ?
H19D C19B H19E 109.5 . . ?
C17B C19B H19F 109.5 . . ?
H19D C19B H19F 109.5 . . ?
H19E C19B H19F 109.5 . . ?
C17B C20B H20D 109.5 . . ?
C17B C20B H20E 109.5 . . ?
H20D C20B H20E 109.5 . . ?
C17B C20B H20F 109.5 . . ?
H20D C20B H20F 109.5 . . ?
H20E C20B H20F 109.5 . . ?
Si2B Si3 Si5 115.4(2) . . ?
Si2A Si3 Si5 112.91(7) . . ?
Si2B Si3 Si6 105.73(17) . . ?
Si2A Si3 Si6 106.93(6) . . ?
Si5 Si3 Si6 108.14(3) . . ?
Si2B Si3 Si4 109.81(19) . . ?
Si2A Si3 Si4 111.27(6) . . ?
Si5 Si3 Si4 110.52(3) . . ?
Si6 Si3 Si4 106.77(3) . . ?
C21 Si4 C23 110.45(13) . . ?
C21 Si4 C22 108.54(13) . . ?
C23 Si4 C22 106.00(12) . . ?
C21 Si4 Si3 108.86(8) . . ?
C23 Si4 Si3 113.03(9) . . ?
C22 Si4 Si3 109.85(9) . . ?
C25 Si5 C24 108.46(17) . . ?
C25 Si5 C26 108.4(2) . . ?
C24 Si5 C26 107.82(14) . . ?
C25 Si5 Si3 111.35(11) . . ?
C24 Si5 Si3 108.28(9) . . ?
C26 Si5 Si3 112.36(12) . . ?
C27 Si6 C29 107.79(13) . . ?
C27 Si6 C28 108.43(13) . . ?
C29 Si6 C28 108.12(13) . . ?
C27 Si6 Si3 109.08(8) . . ?
C29 Si6 Si3 112.35(9) . . ?
C28 Si6 Si3 110.95(8) . . ?
Si4 C21 H21A 109.5 . . ?
Si4 C21 H21B 109.5 . . ?
H21A C21 H21B 109.5 . . ?
Si4 C21 H21C 109.5 . . ?
H21A C21 H21C 109.5 . . ?
H21B C21 H21C 109.5 . . ?
Si4 C22 H22A 109.5 . . ?
Si4 C22 H22B 109.5 . . ?
H22A C22 H22B 109.5 . . ?
Si4 C22 H22C 109.5 . . ?
H22A C22 H22C 109.5 . . ?
H22B C22 H22C 109.5 . . ?
Si4 C23 H23A 109.5 . . ?
Si4 C23 H23B 109.5 . . ?
H23A C23 H23B 109.5 . . ?
Si4 C23 H23C 109.5 . . ?
H23A C23 H23C 109.5 . . ?
H23B C23 H23C 109.5 . . ?
Si5 C24 H24A 109.5 . . ?
Si5 C24 H24B 109.5 . . ?
H24A C24 H24B 109.5 . . ?
Si5 C24 H24C 109.5 . . ?
H24A C24 H24C 109.5 . . ?
H24B C24 H24C 109.5 . . ?
Si5 C25 H25A 109.5 . . ?
Si5 C25 H25B 109.5 . . ?
H25A C25 H25B 109.5 . . ?
Si5 C25 H25C 109.5 . . ?
H25A C25 H25C 109.5 . . ?
H25B C25 H25C 109.5 . . ?
Si5 C26 H26A 109.5 . . ?
Si5 C26 H26B 109.5 . . ?
H26A C26 H26B 109.5 . . ?
Si5 C26 H26C 109.5 . . ?
H26A C26 H26C 109.5 . . ?
H26B C26 H26C 109.5 . . ?
Si6 C27 H27A 109.5 . . ?
Si6 C27 H27B 109.5 . . ?
H27A C27 H27B 109.5 . . ?
Si6 C27 H27C 109.5 . . ?
H27A C27 H27C 109.5 . . ?
H27B C27 H27C 109.5 . . ?
Si6 C28 H28A 109.5 . . ?
Si6 C28 H28B 109.5 . . ?
H28A C28 H28B 109.5 . . ?
Si6 C28 H28C 109.5 . . ?
H28A C28 H28C 109.5 . . ?
H28B C28 H28C 109.5 . . ?
Si6 C29 H29A 109.5 . . ?
Si6 C29 H29B 109.5 . . ?
H29A C29 H29B 109.5 . . ?
Si6 C29 H29C 109.5 . . ?
H29A C29 H29C 109.5 . . ?
H29B C29 H29C 109.5 . . ?

loop_
_geom_bond_atom_site_label_1
_geom_bond_atom_site_label_2
_geom_bond_distance
_geom_bond_site_symmetry_2
_geom_bond_publ_flag
Si1A N1A 1.734(4) . ?
Si1A N2A 1.758(5) . ?
Si1A C1A 1.931(4) . ?
Si1A Si2A 2.311(3) . ?
Si2A C3A 1.914(3) . ?
Si2A C2A 1.943(3) . ?
Si2A Si3 2.3473(18) . ?
N1A C11A 1.427(5) . ?
N1A C13A 1.482(5) . ?
N2A C12A 1.420(7) . ?
N2A C17A 1.483(7) . ?
C1A C5A 1.510(3) . ?
C1A C6A 1.530(4) . ?
C1A C2A 1.569(3) . ?
C2A C7A 1.500(3) . ?
C2A C3A 1.527(3) . ?
C3A C4A 1.494(3) . ?
C3A C8A 1.518(3) . ?
C4A C5A 1.345(3) . ?
C4A C9A 1.493(3) . ?
C5A C10A 1.492(4) . ?
C6A H6AA 0.9800 . ?
C6A H6AB 0.9800 . ?
C6A H6AC 0.9800 . ?
C7A H7AA 0.9800 . ?
C7A H7AB 0.9800 . ?
C7A H7AC 0.9800 . ?
C8A H8AA 0.9800 . ?
C8A H8AB 0.9800 . ?
C8A H8AC 0.9800 . ?
C9A H9AA 0.9800 . ?
C9A H9AB 0.9800 . ?
C9A H9AC 0.9800 . ?
C10A H10A 0.9800 . ?
C10A H10B 0.9800 . ?
C10A H10C 0.9800 . ?
C11A C12A 1.316(7) . ?
C11A H11A 0.9500 . ?
C12A H12A 0.9500 . ?
C13A C14A 1.508(6) . ?
C13A C16A 1.521(6) . ?
C13A C15A 1.524(7) . ?
C14A H14A 0.9800 . ?
C14A H14B 0.9800 . ?
C14A H14C 0.9800 . ?
C15A H15A 0.9800 . ?
C15A H15B 0.9800 . ?
C15A H15C 0.9800 . ?
C16A H16A 0.9800 . ?
C16A H16B 0.9800 . ?
C16A H16C 0.9800 . ?
C17A C19A 1.523(6) . ?
C17A C20A 1.525(7) . ?
C17A C18A 1.549(7) . ?
C18A H18A 0.9800 . ?
C18A H18B 0.9800 . ?
C18A H18C 0.9800 . ?
C19A H19A 0.9800 . ?
C19A H19B 0.9800 . ?
C19A H19C 0.9800 . ?
C20A H20A 0.9800 . ?
C20A H20B 0.9800 . ?
C20A H20C 0.9800 . ?
Si1B N2B 1.748(11) . ?
Si1B N1B 1.755(9) . ?
Si1B C1B 1.979(8) . ?
Si1B Si2B 2.305(9) . ?
Si2B C3B 1.956(8) . ?
Si2B C2B 2.013(8) . ?
Si2B Si3 2.313(6) . ?
N1B C11B 1.397(12) . ?
N1B C13B 1.477(11) . ?
N2B C12B 1.435(13) . ?
N2B C17B 1.481(13) . ?
C1B C5B 1.507(9) . ?
C1B C6B 1.546(9) . ?
C1B C2B 1.572(7) . ?
C2B C7B 1.504(8) . ?
C2B C3B 1.509(7) . ?
C3B C4B 1.485(8) . ?
C3B C8B 1.530(7) . ?
C4B C5B 1.345(8) . ?
C4B C9B 1.494(9) . ?
C5B C10B 1.486(9) . ?
C6B H6BA 0.9800 . ?
C6B H6BB 0.9800 . ?
C6B H6BC 0.9800 . ?
C7B H7BA 0.9800 . ?
C7B H7BB 0.9800 . ?
C7B H7BC 0.9800 . ?
C8B H8BA 0.9800 . ?
C8B H8BB 0.9800 . ?
C8B H8BC 0.9800 . ?
C9B H9BA 0.9800 . ?
C9B H9BB 0.9800 . ?
C9B H9BC 0.9800 . ?
C10B H10D 0.9800 . ?
C10B H10E 0.9800 . ?
C10B H10F 0.9800 . ?
C11B C12B 1.288(14) . ?
C11B H11B 0.9500 . ?
C12B H12B 0.9500 . ?
C13B C16B 1.501(15) . ?
C13B C14B 1.506(12) . ?
C13B C15B 1.545(14) . ?
C16B H16D 0.9800 . ?
C16B H16E 0.9800 . ?
C16B H16F 0.9800 . ?
C14B H14D 0.9800 . ?
C14B H14E 0.9800 . ?
C14B H14F 0.9800 . ?
C15B H15D 0.9800 . ?
C15B H15E 0.9800 . ?
C15B H15F 0.9800 . ?
C17B C19B 1.534(14) . ?
C17B C20B 1.537(13) . ?
C17B C18B 1.557(13) . ?
C18B H18D 0.9800 . ?
C18B H18E 0.9800 . ?
C18B H18F 0.9800 . ?
C19B H19D 0.9800 . ?
C19B H19E 0.9800 . ?
C19B H19F 0.9800 . ?
C20B H20D 0.9800 . ?
C20B H20E 0.9800 . ?
C20B H20F 0.9800 . ?
Si3 Si5 2.3483(8) . ?
Si3 Si6 2.3531(7) . ?
Si3 Si4 2.3604(8) . ?
Si4 C21 1.870(3) . ?
Si4 C23 1.872(3) . ?
Si4 C22 1.883(2) . ?
Si5 C25 1.859(3) . ?
Si5 C24 1.872(2) . ?
Si5 C26 1.873(3) . ?
Si6 C27 1.871(2) . ?
Si6 C29 1.870(3) . ?
Si6 C28 1.876(2) . ?
C21 H21A 0.9800 . ?
C21 H21B 0.9800 . ?
C21 H21C 0.9800 . ?
C22 H22A 0.9800 . ?
C22 H22B 0.9800 . ?
C22 H22C 0.9800 . ?
C23 H23A 0.9800 . ?
C23 H23B 0.9800 . ?
C23 H23C 0.9800 . ?
C24 H24A 0.9800 . ?
C24 H24B 0.9800 . ?
C24 H24C 0.9800 . ?
C25 H25A 0.9800 . ?
C25 H25B 0.9800 . ?
C25 H25C 0.9800 . ?
C26 H26A 0.9800 . ?
C26 H26B 0.9800 . ?
C26 H26C 0.9800 . ?
C27 H27A 0.9800 . ?
C27 H27B 0.9800 . ?
C27 H27C 0.9800 . ?
C28 H28A 0.9800 . ?
C28 H28B 0.9800 . ?
C28 H28C 0.9800 . ?
C29 H29A 0.9800 . ?
C29 H29B 0.9800 . ?
C29 H29C 0.9800 . ?
